data_7200272
loop_
_publ_author_name
'Panneerselvam, Arunkumar'
'Nguyen, Chinh Q.'
'Malik, Mohammad A.'
'O'Brien, Paul'
'Raftery, James'

_publ_section_title
;
 The CVD of silver selenide films from dichalcogenophosphinato and
 imidodichalcogenodiphosphinatosilver(I) single-source precursors
;
_journal_issue 3
_journal_name_full 'Journal of Materials Chemistry'
_journal_page_first 419
_journal_paper_doi 10.1039/b812074a
_journal_volume 19
_journal_year 2009
_chemical_formula_sum 'C43 H92 Ag3 N3 P6 S3 Se3'
_chemical_formula_weight 1493.69
_chemical_name_systematic
;
?
;
_space_group_IT_number 2
_symmetry_cell_setting triclinic
_symmetry_space_group_name_Hall '-P 1'
_symmetry_space_group_name_H-M 'P -1'
_atom_sites_solution_hydrogens geom
_atom_sites_solution_primary direct
_atom_sites_solution_secondary difmap
_audit_creation_method SHELXL-97
_cell_angle_alpha 90.657(2)
_cell_angle_beta 91.134(2)
_cell_angle_gamma 90.768(2)
_cell_formula_units_Z 2
_cell_length_a 8.4966(10)
_cell_length_b 16.6904(19)
_cell_length_c 21.628(3)
_cell_measurement_reflns_used 3360
_cell_measurement_temperature 100(2)
_cell_measurement_theta_max 25.7195
_cell_measurement_theta_min 2.2315
_cell_volume 3066.0(7)
_computing_cell_refinement 'Bruker SMART'
_computing_data_collection 'Bruker SMART'
_computing_data_reduction 'Bruker SAINT'
_computing_molecular_graphics 'Bruker SHELXTL'
_computing_publication_material 'Bruker SHELXTL'
_computing_structure_refinement 'SHELXL-97 (Sheldrick, 1997)'
_computing_structure_solution 'SHELXS-97 (Sheldrick, 1990)'
_diffrn_ambient_temperature 100(2)
_diffrn_measured_fraction_theta_full 0.992
_diffrn_measured_fraction_theta_max 0.911
_diffrn_measurement_device_type 'CCD area detector'
_diffrn_measurement_method 'phi and omega scans'
_diffrn_radiation_monochromator graphite
_diffrn_radiation_source 'fine-focus sealed tube'
_diffrn_radiation_type MoK\a
_diffrn_radiation_wavelength 0.71073
_diffrn_reflns_av_R_equivalents 0.0483
_diffrn_reflns_av_sigmaI/netI 0.0857
_diffrn_reflns_limit_h_max 11
_diffrn_reflns_limit_h_min -10
_diffrn_reflns_limit_k_max 21
_diffrn_reflns_limit_k_min -22
_diffrn_reflns_limit_l_max 28
_diffrn_reflns_limit_l_min -28
_diffrn_reflns_number 26839
_diffrn_reflns_theta_full 25.00
_diffrn_reflns_theta_max 28.36
_diffrn_reflns_theta_min 1.22
_exptl_absorpt_coefficient_mu 3.019
_exptl_absorpt_correction_T_max 0.9149
_exptl_absorpt_correction_T_min 0.4645
_exptl_absorpt_correction_type multi-scan
_exptl_absorpt_process_details SADABS
_exptl_crystal_colour white
_exptl_crystal_density_diffrn 1.618
_exptl_crystal_density_method 'not measured'
_exptl_crystal_description plate
_exptl_crystal_F_000 1504
_exptl_crystal_size_max 0.30
_exptl_crystal_size_mid 0.10
_exptl_crystal_size_min 0.03
_refine_diff_density_max 1.521
_refine_diff_density_min -1.445
_refine_diff_density_rms 0.180
_refine_ls_extinction_method none
_refine_ls_goodness_of_fit_ref 1.129
_refine_ls_hydrogen_treatment constr
_refine_ls_matrix_type full
_refine_ls_number_parameters 582
_refine_ls_number_reflns 13971
_refine_ls_number_restraints 15
_refine_ls_restrained_S_all 1.129
_refine_ls_R_factor_all 0.0961
_refine_ls_R_factor_gt 0.0685
_refine_ls_shift/su_max 0.002
_refine_ls_shift/su_mean 0.000
_refine_ls_structure_factor_coef Fsqd
_refine_ls_weighting_details 'calc w=1/[\s^2^(Fo^2^)+(0.0462P)^2^+11.7669P] where P=(Fo^2^+2Fc^2^)/3'
_refine_ls_weighting_scheme calc
_refine_ls_wR_factor_gt 0.1319
_refine_ls_wR_factor_ref 0.1454
_reflns_number_gt 10509
_reflns_number_total 13971
_reflns_threshold_expression >2sigma(I)
_cod_data_source_file b812074a.txt
_cod_data_source_block s2860na
_cod_depositor_comments
;
The following automatic conversions were performed:
'_symmetry_cell_setting' value 'Triclinic' changed to 'triclinic'
according to '/home/saulius/struct/CIF-dictionaries/cif_core.dic'
dictionary named 'cif_core.dic' version 2.4.1 from 2010-06-29.

Automatic conversion script
Id: cif_fix_enum 1527 2010-12-29 10:47:43Z saulius 
;
_cod_original_cell_volume 3066.0(6)
_cod_original_sg_symbol_H-M P-1
_cod_database_code 7200272

loop_
_symmetry_equiv_pos_as_xyz
'x, y, z'
'-x, -y, -z'

loop_
_atom_site_label
_atom_site_type_symbol
_atom_site_fract_x
_atom_site_fract_y
_atom_site_fract_z
_atom_site_U_iso_or_equiv
_atom_site_adp_type
_atom_site_occupancy
_atom_site_symmetry_multiplicity
_atom_site_calc_flag
_atom_site_refinement_flags
_atom_site_disorder_assembly
_atom_site_disorder_group
Ag1 Ag 0.23909(7) 0.92915(3) 0.20354(3) 0.01888(13) Uani 1 1 d D . .
Ag2 Ag 0.39465(7) 0.81049(3) 0.35536(3) 0.01741(13) Uani 1 1 d D . .
Ag3 Ag 0.36030(7) 0.70080(3) 0.18068(3) 0.01919(13) Uani 1 1 d D . .
C1 C 0.0648(8) 1.1559(4) 0.2176(3) 0.0138(14) Uani 1 1 d . A .
H1 H 0.0375 1.1935 0.2519 0.017 Uiso 1 1 calc R . .
C2 C -0.0413(9) 1.0824(5) 0.2230(4) 0.0240(18) Uani 1 1 d . . .
H2A H -0.1517 1.0985 0.2200 0.036 Uiso 1 1 calc R . .
H2B H -0.0216 1.0570 0.2630 0.036 Uiso 1 1 calc R . .
H2C H -0.0190 1.0443 0.1896 0.036 Uiso 1 1 calc R . .
C3 C 0.0307(10) 1.1990(5) 0.1570(4) 0.030(2) Uani 1 1 d . . .
H3A H 0.0700 1.1671 0.1224 0.045 Uiso 1 1 calc R . .
H3B H 0.0833 1.2516 0.1580 0.045 Uiso 1 1 calc R . .
H3C H -0.0831 1.2059 0.1518 0.045 Uiso 1 1 calc R . .
C4 C 0.3827(9) 1.2243(4) 0.2179(3) 0.0195(16) Uani 1 1 d . A .
H4 H 0.3468 1.2479 0.1778 0.023 Uiso 1 1 calc R . .
C5 C 0.5597(9) 1.2096(5) 0.2141(4) 0.0253(18) Uani 1 1 d . . .
H5A H 0.6144 1.2601 0.2051 0.038 Uiso 1 1 calc R . .
H5B H 0.5791 1.1704 0.1812 0.038 Uiso 1 1 calc R . .
H5C H 0.5987 1.1889 0.2537 0.038 Uiso 1 1 calc R . .
C6 C 0.3490(10) 1.2848(5) 0.2694(4) 0.0263(18) Uani 1 1 d . . .
H6A H 0.3831 1.2630 0.3093 0.040 Uiso 1 1 calc R . .
H6B H 0.2358 1.2952 0.2701 0.040 Uiso 1 1 calc R . .
H6C H 0.4066 1.3349 0.2619 0.040 Uiso 1 1 calc R . .
C7 C 0.2303(8) 1.0676(4) 0.4182(3) 0.0147(14) Uani 1 1 d . A .
H7 H 0.2859 1.1179 0.4324 0.018 Uiso 1 1 calc R . .
C8 C 0.0560(9) 1.0871(5) 0.4071(4) 0.0228(17) Uani 1 1 d . . .
H8A H -0.0021 1.0380 0.3951 0.034 Uiso 1 1 calc R . .
H8B H 0.0465 1.1263 0.3739 0.034 Uiso 1 1 calc R . .
H8C H 0.0124 1.1093 0.4451 0.034 Uiso 1 1 calc R . .
C9 C 0.2491(9) 1.0052(5) 0.4695(3) 0.0218(17) Uani 1 1 d . . .
H9A H 0.2019 1.0254 0.5075 0.033 Uiso 1 1 calc R . .
H9B H 0.3612 0.9953 0.4771 0.033 Uiso 1 1 calc R . .
H9C H 0.1960 0.9551 0.4565 0.033 Uiso 1 1 calc R . .
C10 C 0.5285(8) 1.0197(4) 0.3637(3) 0.0161(15) Uani 1 1 d . A .
H10 H 0.5372 0.9769 0.3956 0.019 Uiso 1 1 calc R . .
C11 C 0.6140(9) 0.9918(5) 0.3065(4) 0.0257(18) Uani 1 1 d . . .
H11A H 0.6029 1.0319 0.2740 0.039 Uiso 1 1 calc R . .
H11B H 0.5685 0.9406 0.2919 0.039 Uiso 1 1 calc R . .
H11C H 0.7259 0.9850 0.3168 0.039 Uiso 1 1 calc R . .
C12 C 0.6017(9) 1.0973(4) 0.3912(4) 0.0205(16) Uani 1 1 d . . .
H12A H 0.7144 1.0895 0.3993 0.031 Uiso 1 1 calc R . .
H12B H 0.5500 1.1107 0.4300 0.031 Uiso 1 1 calc R . .
H12C H 0.5876 1.1410 0.3619 0.031 Uiso 1 1 calc R . .
C13 C 0.5992(8) 0.6493(4) 0.4958(3) 0.0165(15) Uani 1 1 d . A .
H13 H 0.6516 0.5961 0.4941 0.020 Uiso 1 1 calc R . .
C14 C 0.4253(9) 0.6349(5) 0.4792(4) 0.0240(17) Uani 1 1 d . . .
H14A H 0.3817 0.5940 0.5064 0.036 Uiso 1 1 calc R . .
H14B H 0.4151 0.6165 0.4361 0.036 Uiso 1 1 calc R . .
H14C H 0.3678 0.6850 0.4844 0.036 Uiso 1 1 calc R . .
C15 C 0.6185(10) 0.6812(5) 0.5624(3) 0.0244(18) Uani 1 1 d . . .
H15A H 0.5791 0.7360 0.5649 0.037 Uiso 1 1 calc R . .
H15B H 0.7301 0.6810 0.5748 0.037 Uiso 1 1 calc R . .
H15C H 0.5586 0.6469 0.5902 0.037 Uiso 1 1 calc R . .
C16 C 0.8993(8) 0.7237(5) 0.4663(3) 0.0216(17) Uani 1 1 d . A .
H16 H 0.8984 0.7431 0.5102 0.026 Uiso 1 1 calc R . .
C17 C 0.9808(10) 0.6431(6) 0.4651(4) 0.033(2) Uani 1 1 d . . .
H17A H 0.9853 0.6233 0.4224 0.050 Uiso 1 1 calc R . .
H17B H 0.9217 0.6048 0.4899 0.050 Uiso 1 1 calc R . .
H17C H 1.0879 0.6494 0.4823 0.050 Uiso 1 1 calc R . .
C18 C 0.9888(10) 0.7861(6) 0.4287(4) 0.034(2) Uani 1 1 d . . .
H18A H 1.0984 0.7896 0.4435 0.050 Uiso 1 1 calc R . .
H18B H 0.9394 0.8385 0.4336 0.050 Uiso 1 1 calc R . .
H18C H 0.9859 0.7703 0.3849 0.050 Uiso 1 1 calc R . .
C19 C 0.6515(9) 0.5378(4) 0.2968(3) 0.0153(15) Uani 1 1 d . A .
H19 H 0.7667 0.5267 0.3001 0.018 Uiso 1 1 calc R . .
C20 C 0.5720(9) 0.4910(5) 0.3483(3) 0.0224(17) Uani 1 1 d . . .
H20A H 0.4580 0.4988 0.3458 0.034 Uiso 1 1 calc R . .
H20B H 0.6125 0.5104 0.3886 0.034 Uiso 1 1 calc R . .
H20C H 0.5947 0.4339 0.3436 0.034 Uiso 1 1 calc R . .
C21 C 0.5962(9) 0.5099(4) 0.2330(3) 0.0210(16) Uani 1 1 d . . .
H21A H 0.6113 0.4520 0.2288 0.032 Uiso 1 1 calc R . .
H21B H 0.6572 0.5378 0.2016 0.032 Uiso 1 1 calc R . .
H21C H 0.4843 0.5220 0.2272 0.032 Uiso 1 1 calc R . .
C22 C 0.7435(8) 0.6956(4) 0.2500(3) 0.0158(15) Uani 1 1 d . A .
H22 H 0.6990 0.6786 0.2087 0.019 Uiso 1 1 calc R . .
C23 C 0.9163(9) 0.6686(5) 0.2542(4) 0.0245(18) Uani 1 1 d . . .
H23A H 0.9776 0.6964 0.2228 0.037 Uiso 1 1 calc R . .
H23B H 0.9210 0.6106 0.2469 0.037 Uiso 1 1 calc R . .
H23C H 0.9601 0.6816 0.2954 0.037 Uiso 1 1 calc R . .
C24 C 0.7331(9) 0.7866(4) 0.2553(4) 0.0226(17) Uani 1 1 d . . .
H24A H 0.7733 0.8043 0.2961 0.034 Uiso 1 1 calc R . .
H24B H 0.6231 0.8026 0.2503 0.034 Uiso 1 1 calc R . .
H24C H 0.7962 0.8114 0.2231 0.034 Uiso 1 1 calc R . .
C25 C 0.1544(9) 0.5715(4) 0.0465(3) 0.0182(15) Uani 1 1 d . A .
H25 H 0.0754 0.5730 0.0117 0.022 Uiso 1 1 calc R . .
C26 C 0.2181(10) 0.4858(5) 0.0484(4) 0.0249(18) Uani 1 1 d . . .
H26A H 0.3004 0.4826 0.0807 0.037 Uiso 1 1 calc R . .
H26B H 0.2623 0.4720 0.0083 0.037 Uiso 1 1 calc R . .
H26C H 0.1323 0.4483 0.0576 0.037 Uiso 1 1 calc R . .
C27 C 0.0682(9) 0.5911(4) 0.1046(4) 0.0217(17) Uani 1 1 d . . .
H27A H -0.0235 0.5553 0.1079 0.033 Uiso 1 1 calc R . .
H27B H 0.0332 0.6468 0.1033 0.033 Uiso 1 1 calc R . .
H27C H 0.1386 0.5841 0.1406 0.033 Uiso 1 1 calc R . .
C28 C 0.3832(9) 0.6154(4) -0.0470(3) 0.0159(15) Uani 1 1 d . A .
H28 H 0.4262 0.5601 -0.0433 0.019 Uiso 1 1 calc R . .
C29 C 0.2499(10) 0.6124(5) -0.0961(3) 0.0248(18) Uani 1 1 d . . .
H29A H 0.1930 0.6631 -0.0954 0.037 Uiso 1 1 calc R . .
H29B H 0.1772 0.5682 -0.0872 0.037 Uiso 1 1 calc R . .
H29C H 0.2946 0.6041 -0.1371 0.037 Uiso 1 1 calc R . .
C30 C 0.5163(9) 0.6703(5) -0.0665(4) 0.0237(17) Uani 1 1 d . . .
H30A H 0.5588 0.6508 -0.1056 0.036 Uiso 1 1 calc R . .
H30B H 0.5997 0.6710 -0.0345 0.036 Uiso 1 1 calc R . .
H30C H 0.4765 0.7247 -0.0720 0.036 Uiso 1 1 calc R . .
C31 C 0.0100(9) 0.8479(5) 0.0196(4) 0.0217(17) Uani 1 1 d . A .
H31 H 0.0351 0.8646 -0.0234 0.026 Uiso 1 1 calc R . .
C32 C -0.1163(10) 0.7823(5) 0.0140(4) 0.0286(19) Uani 1 1 d . . .
H32A H -0.1438 0.7639 0.0553 0.043 Uiso 1 1 calc R . .
H32B H -0.0762 0.7372 -0.0102 0.043 Uiso 1 1 calc R . .
H32C H -0.2101 0.8036 -0.0068 0.043 Uiso 1 1 calc R . .
C33 C -0.0540(9) 0.9220(5) 0.0531(4) 0.0252(18) Uani 1 1 d . . .
H33A H -0.1404 0.9445 0.0285 0.038 Uiso 1 1 calc R . .
H33B H 0.0304 0.9622 0.0585 0.038 Uiso 1 1 calc R . .
H33C H -0.0927 0.9065 0.0937 0.038 Uiso 1 1 calc R . .
C34 C 0.3440(9) 0.8886(4) 0.0414(3) 0.0162(15) Uani 1 1 d . A .
H34 H 0.3067 0.9404 0.0591 0.019 Uiso 1 1 calc R . .
C35 C 0.4977(9) 0.8670(5) 0.0747(4) 0.0248(18) Uani 1 1 d . . .
H35A H 0.5351 0.8157 0.0586 0.037 Uiso 1 1 calc R . .
H35B H 0.4795 0.8626 0.1192 0.037 Uiso 1 1 calc R . .
H35C H 0.5771 0.9089 0.0677 0.037 Uiso 1 1 calc R . .
C36 C 0.3697(10) 0.8998(5) -0.0283(4) 0.029(2) Uani 1 1 d . . .
H36A H 0.4463 0.9433 -0.0343 0.043 Uiso 1 1 calc R . .
H36B H 0.2696 0.9132 -0.0487 0.043 Uiso 1 1 calc R . .
H36C H 0.4096 0.8500 -0.0462 0.043 Uiso 1 1 calc R . .
C37 C 0.9232(10) 0.3612(5) 0.3267(4) 0.0279(19) Uani 1 1 d . . .
C38 C 0.9271(9) 0.3653(5) 0.2632(4) 0.0217(17) Uani 1 1 d . . .
H38 H 0.8649 0.3286 0.2389 0.026 Uiso 1 1 calc R . .
C39 C 1.0196(10) 0.4219(5) 0.2337(4) 0.0297(19) Uani 1 1 d . . .
H39 H 1.0227 0.4225 0.1898 0.036 Uiso 1 1 calc R . .
C40 C 1.1067(9) 0.4769(5) 0.2681(4) 0.0264(18) Uani 1 1 d . . .
H40 H 1.1708 0.5152 0.2478 0.032 Uiso 1 1 calc R . .
C41 C 1.1015(9) 0.4769(5) 0.3324(4) 0.030(2) Uani 1 1 d . . .
H41 H 1.1612 0.5151 0.3562 0.036 Uiso 1 1 calc R . .
C42 C 1.0075(10) 0.4202(5) 0.3613(4) 0.031(2) Uani 1 1 d . . .
H42 H 1.0002 0.4212 0.4050 0.037 Uiso 1 1 calc R . .
C43 C 0.8257(10) 0.2990(5) 0.3580(4) 0.035(2) Uani 1 1 d . . .
H43A H 0.7199 0.2971 0.3392 0.053 Uiso 1 1 calc R . .
H43B H 0.8185 0.3126 0.4021 0.053 Uiso 1 1 calc R . .
H43C H 0.8750 0.2465 0.3534 0.053 Uiso 1 1 calc R . .
N1 N 0.2984(7) 1.1061(3) 0.2990(3) 0.0146(12) Uani 1 1 d . A .
N2 N 0.7046(7) 0.6649(4) 0.3758(3) 0.0147(12) Uani 1 1 d . A .
N3 N 0.2324(7) 0.7301(3) 0.0192(3) 0.0127(12) Uani 1 1 d . A .
P1 P 0.2718(2) 1.13041(11) 0.22856(8) 0.0128(4) Uani 1 1 d D . .
P2 P 0.3186(2) 1.03490(11) 0.34610(8) 0.0122(4) Uani 1 1 d D . .
P3 P 0.6945(2) 0.71291(11) 0.43903(8) 0.0140(4) Uani 1 1 d D . .
P4 P 0.6287(2) 0.64607(11) 0.30970(8) 0.0131(4) Uani 1 1 d D . .
P5 P 0.3102(2) 0.64527(11) 0.02906(8) 0.0130(4) Uani 1 1 d D . .
P6 P 0.1928(2) 0.81130(11) 0.05470(8) 0.0123(4) Uani 1 1 d D . .
S1 S 0.3366(2) 1.05541(10) 0.15828(7) 0.0123(3) Uani 1 1 d D A .
S2 S 0.5922(2) 0.82218(10) 0.44140(8) 0.0158(4) Uani 1 1 d D A .
Se1 Se 0.20281(9) 0.91993(5) 0.32106(4) 0.02023(17) Uani 1 1 d D A .
Se2 Se 0.37711(9) 0.67331(4) 0.29736(3) 0.01760(16) Uani 1 1 d D A .
S3 S 0.490(3) 0.637(3) 0.0917(10) 0.0206(7) Uani 0.459(4) 1 d PD A 1
Se3 Se 0.1400(13) 0.8002(6) 0.1527(5) 0.0145(10) Uani 0.459(4) 1 d PD A 1
Se3S Se 0.5063(11) 0.6305(10) 0.0927(3) 0.0206(7) Uani 0.541(4) 1 d P A 2
S3S S 0.158(3) 0.8072(14) 0.1477(11) 0.0145(10) Uani 0.541(4) 1 d P A 2

loop_
_atom_site_aniso_label
_atom_site_aniso_U_11
_atom_site_aniso_U_22
_atom_site_aniso_U_33
_atom_site_aniso_U_23
_atom_site_aniso_U_13
_atom_site_aniso_U_12
Ag1 0.0252(3) 0.0156(3) 0.0158(3) -0.0028(2) 0.0014(2) 0.0001(2)
Ag2 0.0226(3) 0.0128(3) 0.0170(3) 0.0021(2) 0.0020(2) 0.0028(2)
Ag3 0.0257(3) 0.0200(3) 0.0118(3) 0.0011(2) -0.0032(2) -0.0003(2)
C1 0.012(3) 0.018(4) 0.012(3) 0.001(3) -0.001(3) 0.002(3)
C2 0.016(4) 0.020(4) 0.036(5) 0.007(3) -0.006(3) -0.003(3)
C3 0.031(5) 0.037(5) 0.020(4) 0.004(4) -0.008(4) 0.004(4)
C4 0.027(4) 0.014(4) 0.018(4) 0.008(3) 0.006(3) -0.001(3)
C5 0.021(4) 0.026(4) 0.029(4) 0.007(4) 0.003(3) -0.008(3)
C6 0.027(4) 0.013(4) 0.039(5) 0.000(3) -0.005(4) -0.003(3)
C7 0.014(3) 0.014(3) 0.016(4) -0.001(3) 0.002(3) -0.003(3)
C8 0.020(4) 0.029(4) 0.020(4) -0.002(3) 0.003(3) 0.007(3)
C9 0.024(4) 0.028(4) 0.014(4) 0.007(3) 0.008(3) 0.001(3)
C10 0.014(4) 0.016(4) 0.018(4) 0.008(3) -0.002(3) 0.000(3)
C11 0.018(4) 0.022(4) 0.038(5) 0.001(4) 0.014(4) 0.001(3)
C12 0.016(4) 0.020(4) 0.025(4) 0.002(3) -0.002(3) -0.003(3)
C13 0.014(4) 0.013(4) 0.023(4) 0.006(3) 0.001(3) -0.004(3)
C14 0.022(4) 0.026(4) 0.025(4) 0.008(3) 0.003(3) -0.005(3)
C15 0.030(4) 0.031(5) 0.012(4) 0.010(3) 0.000(3) -0.002(4)
C16 0.014(4) 0.036(5) 0.015(4) -0.003(3) 0.002(3) -0.008(3)
C17 0.020(4) 0.049(6) 0.032(5) 0.003(4) -0.004(4) 0.012(4)
C18 0.024(5) 0.046(6) 0.030(5) -0.003(4) 0.007(4) -0.013(4)
C19 0.022(4) 0.011(3) 0.013(3) -0.001(3) 0.003(3) 0.005(3)
C20 0.031(4) 0.017(4) 0.019(4) 0.000(3) 0.003(3) 0.004(3)
C21 0.033(5) 0.016(4) 0.014(4) -0.003(3) 0.000(3) 0.002(3)
C22 0.018(4) 0.018(4) 0.011(3) 0.002(3) 0.001(3) -0.005(3)
C23 0.020(4) 0.028(4) 0.026(4) 0.001(3) 0.009(3) 0.000(3)
C24 0.030(4) 0.010(4) 0.029(4) 0.007(3) 0.008(3) 0.003(3)
C25 0.020(4) 0.014(4) 0.021(4) -0.001(3) 0.003(3) -0.003(3)
C26 0.028(4) 0.020(4) 0.027(4) -0.001(3) 0.006(3) -0.002(3)
C27 0.025(4) 0.015(4) 0.025(4) 0.000(3) 0.004(3) -0.008(3)
C28 0.025(4) 0.008(3) 0.015(4) -0.003(3) 0.005(3) 0.002(3)
C29 0.041(5) 0.026(4) 0.008(3) 0.000(3) -0.001(3) 0.004(4)
C30 0.027(4) 0.020(4) 0.024(4) 0.001(3) 0.010(3) 0.008(3)
C31 0.028(4) 0.019(4) 0.018(4) 0.004(3) -0.004(3) 0.007(3)
C32 0.027(4) 0.027(5) 0.032(5) 0.001(4) -0.001(4) 0.001(4)
C33 0.022(4) 0.017(4) 0.036(5) 0.003(3) 0.001(4) 0.007(3)
C34 0.023(4) 0.008(3) 0.018(4) -0.001(3) 0.005(3) 0.000(3)
C35 0.025(4) 0.019(4) 0.030(5) -0.001(3) 0.005(3) -0.002(3)
C36 0.041(5) 0.020(4) 0.027(4) 0.006(3) 0.025(4) 0.006(4)
C37 0.029(5) 0.015(4) 0.040(5) 0.004(4) 0.001(4) 0.008(3)
C38 0.019(4) 0.017(4) 0.029(4) -0.002(3) -0.003(3) 0.004(3)
C39 0.028(5) 0.028(5) 0.033(5) 0.005(4) 0.002(4) 0.006(4)
C40 0.023(4) 0.017(4) 0.039(5) 0.002(4) 0.000(4) 0.001(3)
C41 0.017(4) 0.027(5) 0.045(6) -0.008(4) -0.005(4) 0.006(3)
C42 0.030(5) 0.039(5) 0.024(4) -0.001(4) -0.004(4) 0.010(4)
C43 0.028(5) 0.033(5) 0.046(6) 0.011(4) 0.012(4) 0.006(4)
N1 0.020(3) 0.014(3) 0.009(3) 0.000(2) -0.001(2) -0.001(2)
N2 0.014(3) 0.018(3) 0.013(3) 0.000(2) -0.001(2) -0.001(2)
N3 0.016(3) 0.010(3) 0.012(3) -0.004(2) 0.002(2) 0.002(2)
P1 0.0167(9) 0.0119(9) 0.0099(8) 0.0019(7) 0.0011(7) -0.0002(7)
P2 0.0124(9) 0.0127(9) 0.0117(9) 0.0022(7) 0.0006(7) 0.0006(7)
P3 0.0168(9) 0.0144(9) 0.0108(9) 0.0010(7) -0.0012(7) -0.0022(7)
P4 0.0169(9) 0.0115(9) 0.0111(9) 0.0018(7) 0.0012(7) 0.0004(7)
P5 0.0156(9) 0.0130(9) 0.0104(9) 0.0002(7) -0.0004(7) 0.0012(7)
P6 0.0169(9) 0.0102(9) 0.0098(8) 0.0010(7) 0.0015(7) -0.0003(7)
S1 0.0227(9) 0.0072(8) 0.0071(8) -0.0031(6) 0.0067(7) -0.0007(7)
S2 0.0312(10) 0.0065(8) 0.0095(8) -0.0017(6) -0.0074(7) 0.0047(7)
Se1 0.0249(4) 0.0158(4) 0.0201(4) 0.0012(3) 0.0003(3) 0.0007(3)
Se2 0.0212(4) 0.0165(4) 0.0151(4) 0.0002(3) -0.0018(3) 0.0024(3)
S3 0.024(2) 0.022(3) 0.0158(6) 0.0002(9) -0.0044(8) 0.0040(14)
Se3 0.025(3) 0.0099(19) 0.0085(18) 0.0035(12) 0.0037(14) -0.0070(15)
Se3S 0.024(2) 0.022(3) 0.0158(6) 0.0002(9) -0.0044(8) 0.0040(14)
S3S 0.025(3) 0.0099(19) 0.0085(18) 0.0035(12) 0.0037(14) -0.0070(15)

loop_
_atom_type_symbol
_atom_type_description
_atom_type_scat_dispersion_real
_atom_type_scat_dispersion_imag
_atom_type_scat_source
C C 0.0033 0.0016 'International Tables Vol C Tables 4.2.6.8 and 6.1.1.4'
H H 0.0000 0.0000 'International Tables Vol C Tables 4.2.6.8 and 6.1.1.4'
N N 0.0061 0.0033 'International Tables Vol C Tables 4.2.6.8 and 6.1.1.4'
P P 0.1023 0.0942 'International Tables Vol C Tables 4.2.6.8 and 6.1.1.4'
S S 0.1246 0.1234 'International Tables Vol C Tables 4.2.6.8 and 6.1.1.4'
Se Se -0.0929 2.2259 'International Tables Vol C Tables 4.2.6.8 and 6.1.1.4'
Ag Ag -0.8971 1.1015 'International Tables Vol C Tables 4.2.6.8 and 6.1.1.4'

loop_
_geom_angle_atom_site_label_1
_geom_angle_atom_site_label_2
_geom_angle_atom_site_label_3
_geom_angle
_geom_angle_site_symmetry_1
_geom_angle_site_symmetry_3
_geom_angle_publ_flag
S3S Ag1 S1 126.9(5) . . ?
S3S Ag1 Se3 4.6(7) . . ?
S1 Ag1 Se3 130.9(2) . . ?
S3S Ag1 Se1 113.2(5) . . ?
S1 Ag1 Se1 119.86(5) . . ?
Se3 Ag1 Se1 109.0(2) . . ?
S2 Ag2 Se1 125.94(5) . . ?
S2 Ag2 Se2 116.48(5) . . ?
Se1 Ag2 Se2 117.56(3) . . ?
S3 Ag3 Se2 131.6(8) . . ?
S3 Ag3 Se3S 3.3(7) . . ?
Se2 Ag3 Se3S 128.4(2) . . ?
S3 Ag3 S3S 113.0(9) . . ?
Se2 Ag3 S3S 115.3(5) . . ?
Se3S Ag3 S3S 116.2(6) . . ?
S3 Ag3 Se3 115.5(7) . . ?
Se2 Ag3 Se3 112.3(2) . . ?
Se3S Ag3 Se3 118.8(3) . . ?
S3S Ag3 Se3 4.9(6) . . ?
C2 C1 C3 110.6(6) . . ?
C2 C1 P1 111.3(5) . . ?
C3 C1 P1 113.4(5) . . ?
C2 C1 H1 107.1 . . ?
C3 C1 H1 107.1 . . ?
P1 C1 H1 107.1 . . ?
C1 C2 H2A 109.5 . . ?
C1 C2 H2B 109.5 . . ?
H2A C2 H2B 109.5 . . ?
C1 C2 H2C 109.5 . . ?
H2A C2 H2C 109.5 . . ?
H2B C2 H2C 109.5 . . ?
C1 C3 H3A 109.5 . . ?
C1 C3 H3B 109.5 . . ?
H3A C3 H3B 109.5 . . ?
C1 C3 H3C 109.5 . . ?
H3A C3 H3C 109.5 . . ?
H3B C3 H3C 109.5 . . ?
C6 C4 C5 110.5(7) . . ?
C6 C4 P1 111.0(5) . . ?
C5 C4 P1 111.5(5) . . ?
C6 C4 H4 107.9 . . ?
C5 C4 H4 107.9 . . ?
P1 C4 H4 107.9 . . ?
C4 C5 H5A 109.5 . . ?
C4 C5 H5B 109.5 . . ?
H5A C5 H5B 109.5 . . ?
C4 C5 H5C 109.5 . . ?
H5A C5 H5C 109.5 . . ?
H5B C5 H5C 109.5 . . ?
C4 C6 H6A 109.5 . . ?
C4 C6 H6B 109.5 . . ?
H6A C6 H6B 109.5 . . ?
C4 C6 H6C 109.5 . . ?
H6A C6 H6C 109.5 . . ?
H6B C6 H6C 109.5 . . ?
C8 C7 C9 110.7(6) . . ?
C8 C7 P2 110.2(5) . . ?
C9 C7 P2 112.0(5) . . ?
C8 C7 H7 107.9 . . ?
C9 C7 H7 107.9 . . ?
P2 C7 H7 107.9 . . ?
C7 C8 H8A 109.5 . . ?
C7 C8 H8B 109.5 . . ?
H8A C8 H8B 109.5 . . ?
C7 C8 H8C 109.5 . . ?
H8A C8 H8C 109.5 . . ?
H8B C8 H8C 109.5 . . ?
C7 C9 H9A 109.5 . . ?
C7 C9 H9B 109.5 . . ?
H9A C9 H9B 109.5 . . ?
C7 C9 H9C 109.5 . . ?
H9A C9 H9C 109.5 . . ?
H9B C9 H9C 109.5 . . ?
C11 C10 C12 111.8(6) . . ?
C11 C10 P2 110.8(5) . . ?
C12 C10 P2 109.7(5) . . ?
C11 C10 H10 108.1 . . ?
C12 C10 H10 108.1 . . ?
P2 C10 H10 108.1 . . ?
C10 C11 H11A 109.5 . . ?
C10 C11 H11B 109.5 . . ?
H11A C11 H11B 109.5 . . ?
C10 C11 H11C 109.5 . . ?
H11A C11 H11C 109.5 . . ?
H11B C11 H11C 109.5 . . ?
C10 C12 H12A 109.5 . . ?
C10 C12 H12B 109.5 . . ?
H12A C12 H12B 109.5 . . ?
C10 C12 H12C 109.5 . . ?
H12A C12 H12C 109.5 . . ?
H12B C12 H12C 109.5 . . ?
C14 C13 C15 110.6(6) . . ?
C14 C13 P3 111.3(5) . . ?
C15 C13 P3 113.3(5) . . ?
C14 C13 H13 107.1 . . ?
C15 C13 H13 107.1 . . ?
P3 C13 H13 107.1 . . ?
C13 C14 H14A 109.5 . . ?
C13 C14 H14B 109.5 . . ?
H14A C14 H14B 109.5 . . ?
C13 C14 H14C 109.5 . . ?
H14A C14 H14C 109.5 . . ?
H14B C14 H14C 109.5 . . ?
C13 C15 H15A 109.5 . . ?
C13 C15 H15B 109.5 . . ?
H15A C15 H15B 109.5 . . ?
C13 C15 H15C 109.5 . . ?
H15A C15 H15C 109.5 . . ?
H15B C15 H15C 109.5 . . ?
C17 C16 C18 111.4(7) . . ?
C17 C16 P3 110.6(6) . . ?
C18 C16 P3 111.3(6) . . ?
C17 C16 H16 107.8 . . ?
C18 C16 H16 107.8 . . ?
P3 C16 H16 107.8 . . ?
C16 C17 H17A 109.5 . . ?
C16 C17 H17B 109.5 . . ?
H17A C17 H17B 109.5 . . ?
C16 C17 H17C 109.5 . . ?
H17A C17 H17C 109.5 . . ?
H17B C17 H17C 109.5 . . ?
C16 C18 H18A 109.5 . . ?
C16 C18 H18B 109.5 . . ?
H18A C18 H18B 109.5 . . ?
C16 C18 H18C 109.5 . . ?
H18A C18 H18C 109.5 . . ?
H18B C18 H18C 109.5 . . ?
C21 C19 C20 112.3(6) . . ?
C21 C19 P4 113.2(5) . . ?
C20 C19 P4 110.1(5) . . ?
C21 C19 H19 106.9 . . ?
C20 C19 H19 106.9 . . ?
P4 C19 H19 106.9 . . ?
C19 C20 H20A 109.5 . . ?
C19 C20 H20B 109.5 . . ?
H20A C20 H20B 109.5 . . ?
C19 C20 H20C 109.5 . . ?
H20A C20 H20C 109.5 . . ?
H20B C20 H20C 109.5 . . ?
C19 C21 H21A 109.5 . . ?
C19 C21 H21B 109.5 . . ?
H21A C21 H21B 109.5 . . ?
C19 C21 H21C 109.5 . . ?
H21A C21 H21C 109.5 . . ?
H21B C21 H21C 109.5 . . ?
C24 C22 C23 110.8(6) . . ?
C24 C22 P4 111.4(5) . . ?
C23 C22 P4 109.9(5) . . ?
C24 C22 H22 108.2 . . ?
C23 C22 H22 108.2 . . ?
P4 C22 H22 108.2 . . ?
C22 C23 H23A 109.5 . . ?
C22 C23 H23B 109.5 . . ?
H23A C23 H23B 109.5 . . ?
C22 C23 H23C 109.5 . . ?
H23A C23 H23C 109.5 . . ?
H23B C23 H23C 109.5 . . ?
C22 C24 H24A 109.5 . . ?
C22 C24 H24B 109.5 . . ?
H24A C24 H24B 109.5 . . ?
C22 C24 H24C 109.5 . . ?
H24A C24 H24C 109.5 . . ?
H24B C24 H24C 109.5 . . ?
C27 C25 C26 110.9(6) . . ?
C27 C25 P5 113.2(5) . . ?
C26 C25 P5 111.7(5) . . ?
C27 C25 H25 106.9 . . ?
C26 C25 H25 106.9 . . ?
P5 C25 H25 106.9 . . ?
C25 C26 H26A 109.5 . . ?
C25 C26 H26B 109.5 . . ?
H26A C26 H26B 109.5 . . ?
C25 C26 H26C 109.5 . . ?
H26A C26 H26C 109.5 . . ?
H26B C26 H26C 109.5 . . ?
C25 C27 H27A 109.5 . . ?
C25 C27 H27B 109.5 . . ?
H27A C27 H27B 109.5 . . ?
C25 C27 H27C 109.5 . . ?
H27A C27 H27C 109.5 . . ?
H27B C27 H27C 109.5 . . ?
C30 C28 C29 111.1(6) . . ?
C30 C28 P5 110.9(5) . . ?
C29 C28 P5 111.4(5) . . ?
C30 C28 H28 107.7 . . ?
C29 C28 H28 107.7 . . ?
P5 C28 H28 107.7 . . ?
C28 C29 H29A 109.5 . . ?
C28 C29 H29B 109.5 . . ?
H29A C29 H29B 109.5 . . ?
C28 C29 H29C 109.5 . . ?
H29A C29 H29C 109.5 . . ?
H29B C29 H29C 109.5 . . ?
C28 C30 H30A 109.5 . . ?
C28 C30 H30B 109.5 . . ?
H30A C30 H30B 109.5 . . ?
C28 C30 H30C 109.5 . . ?
H30A C30 H30C 109.5 . . ?
H30B C30 H30C 109.5 . . ?
C32 C31 C33 110.6(7) . . ?
C32 C31 P6 112.1(5) . . ?
C33 C31 P6 113.0(5) . . ?
C32 C31 H31 106.9 . . ?
C33 C31 H31 106.9 . . ?
P6 C31 H31 106.9 . . ?
C31 C32 H32A 109.5 . . ?
C31 C32 H32B 109.5 . . ?
H32A C32 H32B 109.5 . . ?
C31 C32 H32C 109.5 . . ?
H32A C32 H32C 109.5 . . ?
H32B C32 H32C 109.5 . . ?
C31 C33 H33A 109.5 . . ?
C31 C33 H33B 109.5 . . ?
H33A C33 H33B 109.5 . . ?
C31 C33 H33C 109.5 . . ?
H33A C33 H33C 109.5 . . ?
H33B C33 H33C 109.5 . . ?
C35 C34 C36 111.0(6) . . ?
C35 C34 P6 110.2(5) . . ?
C36 C34 P6 110.9(5) . . ?
C35 C34 H34 108.2 . . ?
C36 C34 H34 108.2 . . ?
P6 C34 H34 108.2 . . ?
C34 C35 H35A 109.5 . . ?
C34 C35 H35B 109.5 . . ?
H35A C35 H35B 109.5 . . ?
C34 C35 H35C 109.5 . . ?
H35A C35 H35C 109.5 . . ?
H35B C35 H35C 109.5 . . ?
C34 C36 H36A 109.5 . . ?
C34 C36 H36B 109.5 . . ?
H36A C36 H36B 109.5 . . ?
C34 C36 H36C 109.5 . . ?
H36A C36 H36C 109.5 . . ?
H36B C36 H36C 109.5 . . ?
C38 C37 C42 117.7(8) . . ?
C38 C37 C43 121.2(8) . . ?
C42 C37 C43 121.0(8) . . ?
C37 C38 C39 121.7(8) . . ?
C37 C38 H38 119.2 . . ?
C39 C38 H38 119.2 . . ?
C40 C39 C38 119.9(8) . . ?
C40 C39 H39 120.0 . . ?
C38 C39 H39 120.0 . . ?
C39 C40 C41 120.4(8) . . ?
C39 C40 H40 119.8 . . ?
C41 C40 H40 119.8 . . ?
C42 C41 C40 119.0(8) . . ?
C42 C41 H41 120.5 . . ?
C40 C41 H41 120.5 . . ?
C41 C42 C37 121.2(8) . . ?
C41 C42 H42 119.4 . . ?
C37 C42 H42 119.4 . . ?
C37 C43 H43A 109.5 . . ?
C37 C43 H43B 109.5 . . ?
H43A C43 H43B 109.5 . . ?
C37 C43 H43C 109.5 . . ?
H43A C43 H43C 109.5 . . ?
H43B C43 H43C 109.5 . . ?
P2 N1 P1 146.1(4) . . ?
P3 N2 P4 147.5(4) . . ?
P5 N3 P6 142.2(4) . . ?
N1 P1 C1 107.9(3) . . ?
N1 P1 C4 106.5(3) . . ?
C1 P1 C4 105.6(3) . . ?
N1 P1 S1 120.8(2) . . ?
C1 P1 S1 109.0(2) . . ?
C4 P1 S1 105.9(2) . . ?
N1 P2 C7 106.5(3) . . ?
N1 P2 C10 110.0(3) . . ?
C7 P2 C10 106.4(3) . . ?
N1 P2 Se1 117.1(2) . . ?
C7 P2 Se1 106.0(2) . . ?
C10 P2 Se1 110.2(2) . . ?
N2 P3 C13 108.9(3) . . ?
N2 P3 C16 104.6(3) . . ?
C13 P3 C16 105.2(3) . . ?
N2 P3 S2 120.1(2) . . ?
C13 P3 S2 108.3(3) . . ?
C16 P3 S2 108.8(3) . . ?
N2 P4 C22 109.9(3) . . ?
N2 P4 C19 105.9(3) . . ?
C22 P4 C19 106.1(3) . . ?
N2 P4 Se2 116.5(2) . . ?
C22 P4 Se2 110.1(2) . . ?
C19 P4 Se2 107.7(3) . . ?
N3 P5 C28 105.4(3) . . ?
N3 P5 C25 108.8(3) . . ?
C28 P5 C25 105.4(3) . . ?
N3 P5 S3 118.4(13) . . ?
C28 P5 S3 108.1(6) . . ?
C25 P5 S3 109.9(16) . . ?
N3 P5 Se3S 121.3(5) . . ?
C28 P5 Se3S 105.4(3) . . ?
C25 P5 Se3S 109.3(5) . . ?
S3 P5 Se3S 3.2(10) . . ?
N3 P6 C31 106.4(3) . . ?
N3 P6 C34 111.0(3) . . ?
C31 P6 C34 106.4(4) . . ?
N3 P6 S3S 118.3(7) . . ?
C31 P6 S3S 106.6(8) . . ?
C34 P6 S3S 107.4(7) . . ?
N3 P6 Se3 116.0(4) . . ?
C31 P6 Se3 104.2(4) . . ?
C34 P6 Se3 112.0(4) . . ?
S3S P6 Se3 4.6(9) . . ?
P1 S1 Ag1 97.24(8) . . ?
P3 S2 Ag2 102.06(9) . . ?
P2 Se1 Ag2 105.95(6) . . ?
P2 Se1 Ag1 96.96(6) . . ?
Ag2 Se1 Ag1 104.34(3) . . ?
P4 Se2 Ag3 101.29(6) . . ?
P4 Se2 Ag2 95.08(6) . . ?
Ag3 Se2 Ag2 107.97(3) . . ?
P5 S3 Ag3 97.9(7) . . ?
P6 Se3 Ag1 105.7(3) . . ?
P6 Se3 Ag3 97.3(4) . . ?
Ag1 Se3 Ag3 102.4(4) . . ?
P5 Se3S Ag3 92.0(2) . . ?
P6 S3S Ag1 114.0(9) . . ?
P6 S3S Ag3 101.1(10) . . ?
Ag1 S3S Ag3 105.1(10) . . ?

loop_
_geom_bond_atom_site_label_1
_geom_bond_atom_site_label_2
_geom_bond_distance
_geom_bond_site_symmetry_2
_geom_bond_publ_flag
Ag1 S3S 2.44(2) . ?
Ag1 S1 2.4734(18) . ?
Ag1 Se3 2.532(11) . ?
Ag1 Se1 2.5725(10) . ?
Ag2 S2 2.4854(18) . ?
Ag2 Se1 2.5703(10) . ?
Ag2 Se2 2.5991(10) . ?
Ag3 S3 2.478(17) . ?
Ag3 Se2 2.5715(9) . ?
Ag3 Se3S 2.572(6) . ?
Ag3 S3S 2.58(3) . ?
Ag3 Se3 2.586(12) . ?
C1 C2 1.519(10) . ?
C1 C3 1.526(10) . ?
C1 P1 1.827(7) . ?
C1 H1 1.0000 . ?
C2 H2A 0.9800 . ?
C2 H2B 0.9800 . ?
C2 H2C 0.9800 . ?
C3 H3A 0.9800 . ?
C3 H3B 0.9800 . ?
C3 H3C 0.9800 . ?
C4 C6 1.529(10) . ?
C4 C5 1.531(10) . ?
C4 P1 1.837(7) . ?
C4 H4 1.0000 . ?
C5 H5A 0.9800 . ?
C5 H5B 0.9800 . ?
C5 H5C 0.9800 . ?
C6 H6A 0.9800 . ?
C6 H6B 0.9800 . ?
C6 H6C 0.9800 . ?
C7 C8 1.536(10) . ?
C7 C9 1.538(10) . ?
C7 P2 1.824(7) . ?
C7 H7 1.0000 . ?
C8 H8A 0.9800 . ?
C8 H8B 0.9800 . ?
C8 H8C 0.9800 . ?
C9 H9A 0.9800 . ?
C9 H9B 0.9800 . ?
C9 H9C 0.9800 . ?
C10 C11 1.519(10) . ?
C10 C12 1.537(10) . ?
C10 P2 1.838(7) . ?
C10 H10 1.0000 . ?
C11 H11A 0.9800 . ?
C11 H11B 0.9800 . ?
C11 H11C 0.9800 . ?
C12 H12A 0.9800 . ?
C12 H12B 0.9800 . ?
C12 H12C 0.9800 . ?
C13 C14 1.529(10) . ?
C13 C15 1.536(10) . ?
C13 P3 1.826(7) . ?
C13 H13 1.0000 . ?
C14 H14A 0.9800 . ?
C14 H14B 0.9800 . ?
C14 H14C 0.9800 . ?
C15 H15A 0.9800 . ?
C15 H15B 0.9800 . ?
C15 H15C 0.9800 . ?
C16 C17 1.522(11) . ?
C16 C18 1.532(11) . ?
C16 P3 1.832(7) . ?
C16 H16 1.0000 . ?
C17 H17A 0.9800 . ?
C17 H17B 0.9800 . ?
C17 H17C 0.9800 . ?
C18 H18A 0.9800 . ?
C18 H18B 0.9800 . ?
C18 H18C 0.9800 . ?
C19 C21 1.516(10) . ?
C19 C20 1.531(10) . ?
C19 P4 1.838(7) . ?
C19 H19 1.0000 . ?
C20 H20A 0.9800 . ?
C20 H20B 0.9800 . ?
C20 H20C 0.9800 . ?
C21 H21A 0.9800 . ?
C21 H21B 0.9800 . ?
C21 H21C 0.9800 . ?
C22 C24 1.527(10) . ?
C22 C23 1.543(10) . ?
C22 P4 1.831(7) . ?
C22 H22 1.0000 . ?
C23 H23A 0.9800 . ?
C23 H23B 0.9800 . ?
C23 H23C 0.9800 . ?
C24 H24A 0.9800 . ?
C24 H24B 0.9800 . ?
C24 H24C 0.9800 . ?
C25 C27 1.502(10) . ?
C25 C26 1.536(10) . ?
C25 P5 1.844(7) . ?
C25 H25 1.0000 . ?
C26 H26A 0.9800 . ?
C26 H26B 0.9800 . ?
C26 H26C 0.9800 . ?
C27 H27A 0.9800 . ?
C27 H27B 0.9800 . ?
C27 H27C 0.9800 . ?
C28 C30 1.516(10) . ?
C28 C29 1.537(10) . ?
C28 P5 1.836(7) . ?
C28 H28 1.0000 . ?
C29 H29A 0.9800 . ?
C29 H29B 0.9800 . ?
C29 H29C 0.9800 . ?
C30 H30A 0.9800 . ?
C30 H30B 0.9800 . ?
C30 H30C 0.9800 . ?
C31 C32 1.525(11) . ?
C31 C33 1.537(10) . ?
C31 P6 1.830(8) . ?
C31 H31 1.0000 . ?
C32 H32A 0.9800 . ?
C32 H32B 0.9800 . ?
C32 H32C 0.9800 . ?
C33 H33A 0.9800 . ?
C33 H33B 0.9800 . ?
C33 H33C 0.9800 . ?
C34 C35 1.528(10) . ?
C34 C36 1.541(10) . ?
C34 P6 1.837(7) . ?
C34 H34 1.0000 . ?
C35 H35A 0.9800 . ?
C35 H35B 0.9800 . ?
C35 H35C 0.9800 . ?
C36 H36A 0.9800 . ?
C36 H36B 0.9800 . ?
C36 H36C 0.9800 . ?
C37 C38 1.378(11) . ?
C37 C42 1.409(12) . ?
C37 C43 1.496(12) . ?
C38 C39 1.389(11) . ?
C38 H38 0.9500 . ?
C39 C40 1.374(12) . ?
C39 H39 0.9500 . ?
C40 C41 1.393(12) . ?
C40 H40 0.9500 . ?
C41 C42 1.392(12) . ?
C41 H41 0.9500 . ?
C42 H42 0.9500 . ?
C43 H43A 0.9800 . ?
C43 H43B 0.9800 . ?
C43 H43C 0.9800 . ?
N1 P2 1.583(6) . ?
N1 P1 1.593(6) . ?
N2 P3 1.581(6) . ?
N2 P4 1.583(6) . ?
N3 P5 1.585(6) . ?
N3 P6 1.593(6) . ?
P1 S1 2.046(2) . ?
P2 Se1 2.202(2) . ?
P3 S2 2.031(3) . ?
P4 Se2 2.203(2) . ?
P5 S3 2.031(17) . ?
P5 Se3S 2.159(6) . ?
P6 S3S 2.04(2) . ?
P6 Se3 2.184(10) . ?

loop_
_geom_torsion_atom_site_label_1
_geom_torsion_atom_site_label_2
_geom_torsion_atom_site_label_3
_geom_torsion_atom_site_label_4
_geom_torsion
_geom_torsion_site_symmetry_1
_geom_torsion_site_symmetry_2
_geom_torsion_site_symmetry_3
_geom_torsion_site_symmetry_4
_geom_torsion_publ_flag
C42 C37 C38 C39 4.6(12) . . . . ?
C43 C37 C38 C39 -178.7(7) . . . . ?
C37 C38 C39 C40 -1.9(12) . . . . ?
C38 C39 C40 C41 -0.7(12) . . . . ?
C39 C40 C41 C42 0.3(12) . . . . ?
C40 C41 C42 C37 2.5(12) . . . . ?
C38 C37 C42 C41 -4.9(12) . . . . ?
C43 C37 C42 C41 178.4(7) . . . . ?
P2 N1 P1 C1 101.7(8) . . . . ?
P2 N1 P1 C4 -145.3(7) . . . . ?
P2 N1 P1 S1 -24.6(9) . . . . ?
C2 C1 P1 N1 -68.3(6) . . . . ?
C3 C1 P1 N1 166.3(5) . . . . ?
C2 C1 P1 C4 178.1(5) . . . . ?
C3 C1 P1 C4 52.7(6) . . . . ?
C2 C1 P1 S1 64.6(5) . . . . ?
C3 C1 P1 S1 -60.8(6) . . . . ?
C6 C4 P1 N1 -48.0(6) . . . . ?
C5 C4 P1 N1 75.7(6) . . . . ?
C6 C4 P1 C1 66.6(6) . . . . ?
C5 C4 P1 C1 -169.7(5) . . . . ?
C6 C4 P1 S1 -177.8(5) . . . . ?
C5 C4 P1 S1 -54.1(6) . . . . ?
P1 N1 P2 C7 -147.0(7) . . . . ?
P1 N1 P2 C10 98.1(8) . . . . ?
P1 N1 P2 Se1 -28.7(8) . . . . ?
C8 C7 P2 N1 59.1(6) . . . . ?
C9 C7 P2 N1 -177.2(5) . . . . ?
C8 C7 P2 C10 176.4(5) . . . . ?
C9 C7 P2 C10 -59.9(6) . . . . ?
C8 C7 P2 Se1 -66.3(5) . . . . ?
C9 C7 P2 Se1 57.4(5) . . . . ?
C11 C10 P2 N1 -65.2(6) . . . . ?
C12 C10 P2 N1 58.7(6) . . . . ?
C11 C10 P2 C7 179.8(5) . . . . ?
C12 C10 P2 C7 -56.4(6) . . . . ?
C11 C10 P2 Se1 65.3(5) . . . . ?
C12 C10 P2 Se1 -170.8(4) . . . . ?
P4 N2 P3 C13 95.6(8) . . . . ?
P4 N2 P3 C16 -152.3(7) . . . . ?
P4 N2 P3 S2 -30.0(9) . . . . ?
C14 C13 P3 N2 -68.5(6) . . . . ?
C15 C13 P3 N2 166.0(5) . . . . ?
C14 C13 P3 C16 179.9(5) . . . . ?
C15 C13 P3 C16 54.4(6) . . . . ?
C14 C13 P3 S2 63.7(6) . . . . ?
C15 C13 P3 S2 -61.8(6) . . . . ?
C17 C16 P3 N2 -50.4(6) . . . . ?
C18 C16 P3 N2 74.0(6) . . . . ?
C17 C16 P3 C13 64.3(6) . . . . ?
C18 C16 P3 C13 -171.3(6) . . . . ?
C17 C16 P3 S2 -179.9(5) . . . . ?
C18 C16 P3 S2 -55.5(6) . . . . ?
P3 N2 P4 C22 105.6(8) . . . . ?
P3 N2 P4 C19 -140.2(7) . . . . ?
P3 N2 P4 Se2 -20.5(9) . . . . ?
C24 C22 P4 N2 -66.4(6) . . . . ?
C23 C22 P4 N2 56.9(6) . . . . ?
C24 C22 P4 C19 179.5(5) . . . . ?
C23 C22 P4 C19 -57.2(6) . . . . ?
C24 C22 P4 Se2 63.3(5) . . . . ?
C23 C22 P4 Se2 -173.5(4) . . . . ?
C21 C19 P4 N2 -175.5(5) . . . . ?
C20 C19 P4 N2 57.9(6) . . . . ?
C21 C19 P4 C22 -58.6(6) . . . . ?
C20 C19 P4 C22 174.7(5) . . . . ?
C21 C19 P4 Se2 59.3(6) . . . . ?
C20 C19 P4 Se2 -67.4(5) . . . . ?
P6 N3 P5 C28 -152.8(6) . . . . ?
P6 N3 P5 C25 94.6(7) . . . . ?
P6 N3 P5 S3 -31.7(15) . . . . ?
P6 N3 P5 Se3S -33.3(8) . . . . ?
C30 C28 P5 N3 66.5(6) . . . . ?
C29 C28 P5 N3 -57.9(6) . . . . ?
C30 C28 P5 C25 -178.5(5) . . . . ?
C29 C28 P5 C25 57.1(6) . . . . ?
C30 C28 P5 S3 -61.1(18) . . . . ?
C29 C28 P5 S3 174.5(17) . . . . ?
C30 C28 P5 Se3S -63.0(7) . . . . ?
C29 C28 P5 Se3S 172.7(7) . . . . ?
C27 C25 P5 N3 -61.3(6) . . . . ?
C26 C25 P5 N3 172.7(5) . . . . ?
C27 C25 P5 C28 -174.0(5) . . . . ?
C26 C25 P5 C28 60.0(6) . . . . ?
C27 C25 P5 S3 69.8(9) . . . . ?
C26 C25 P5 S3 -56.2(9) . . . . ?
C27 C25 P5 Se3S 73.1(6) . . . . ?
C26 C25 P5 Se3S -52.9(6) . . . . ?
P5 N3 P6 C31 -147.4(6) . . . . ?
P5 N3 P6 C34 97.2(7) . . . . ?
P5 N3 P6 S3S -27.6(11) . . . . ?
P5 N3 P6 Se3 -32.1(8) . . . . ?
C32 C31 P6 N3 48.4(6) . . . . ?
C33 C31 P6 N3 174.2(5) . . . . ?
C32 C31 P6 C34 166.9(6) . . . . ?
C33 C31 P6 C34 -67.4(6) . . . . ?
C32 C31 P6 S3S -78.7(9) . . . . ?
C33 C31 P6 S3S 47.1(9) . . . . ?
C32 C31 P6 Se3 -74.7(6) . . . . ?
C33 C31 P6 Se3 51.1(6) . . . . ?
C35 C34 P6 N3 -70.2(6) . . . . ?
C36 C34 P6 N3 53.1(6) . . . . ?
C35 C34 P6 C31 174.4(5) . . . . ?
C36 C34 P6 C31 -62.3(6) . . . . ?
C35 C34 P6 S3S 60.6(9) . . . . ?
C36 C34 P6 S3S -176.1(9) . . . . ?
C35 C34 P6 Se3 61.2(6) . . . . ?
C36 C34 P6 Se3 -175.5(6) . . . . ?
N1 P1 S1 Ag1 42.4(3) . . . . ?
C1 P1 S1 Ag1 -83.4(2) . . . . ?
C4 P1 S1 Ag1 163.4(3) . . . . ?
S3S Ag1 S1 P1 154.4(8) . . . . ?
Se3 Ag1 S1 P1 151.4(4) . . . . ?
Se1 Ag1 S1 P1 -22.74(10) . . . . ?
N2 P3 S2 Ag2 29.6(3) . . . . ?
C13 P3 S2 Ag2 -96.2(3) . . . . ?
C16 P3 S2 Ag2 149.9(3) . . . . ?
Se1 Ag2 S2 P3 179.96(7) . . . . ?
Se2 Ag2 S2 P3 1.75(11) . . . . ?
N1 P2 Se1 Ag2 141.4(3) . . . . ?
C7 P2 Se1 Ag2 -100.0(2) . . . . ?
C10 P2 Se1 Ag2 14.7(3) . . . . ?
N1 P2 Se1 Ag1 34.3(3) . . . . ?
C7 P2 Se1 Ag1 152.9(2) . . . . ?
C10 P2 Se1 Ag1 -92.4(2) . . . . ?
S2 Ag2 Se1 P2 27.65(9) . . . . ?
Se2 Ag2 Se1 P2 -154.16(6) . . . . ?
S2 Ag2 Se1 Ag1 129.38(6) . . . . ?
Se2 Ag2 Se1 Ag1 -52.43(4) . . . . ?
S3S Ag1 Se1 P2 173.3(7) . . . . ?
S1 Ag1 Se1 P2 -9.25(8) . . . . ?
Se3 Ag1 Se1 P2 175.4(3) . . . . ?
S3S Ag1 Se1 Ag2 64.8(7) . . . . ?
S1 Ag1 Se1 Ag2 -117.73(6) . . . . ?
Se3 Ag1 Se1 Ag2 66.9(3) . . . . ?
N2 P4 Se2 Ag3 152.4(3) . . . . ?
C22 P4 Se2 Ag3 26.4(3) . . . . ?
C19 P4 Se2 Ag3 -89.0(2) . . . . ?
N2 P4 Se2 Ag2 42.9(3) . . . . ?
C22 P4 Se2 Ag2 -83.1(3) . . . . ?
C19 P4 Se2 Ag2 161.6(2) . . . . ?
S3 Ag3 Se2 P4 38.1(15) . . . . ?
Se3S Ag3 Se2 P4 37.1(5) . . . . ?
S3S Ag3 Se2 P4 -146.9(6) . . . . ?
Se3 Ag3 Se2 P4 -151.1(2) . . . . ?
S3 Ag3 Se2 Ag2 137.3(15) . . . . ?
Se3S Ag3 Se2 Ag2 136.3(5) . . . . ?
S3S Ag3 Se2 Ag2 -47.7(6) . . . . ?
Se3 Ag3 Se2 Ag2 -52.0(2) . . . . ?
S2 Ag2 Se2 P4 -32.04(8) . . . . ?
Se1 Ag2 Se2 P4 149.60(6) . . . . ?
S2 Ag2 Se2 Ag3 -135.65(6) . . . . ?
Se1 Ag2 Se2 Ag3 45.98(5) . . . . ?
N3 P5 S3 Ag3 52(2) . . . . ?
C28 P5 S3 Ag3 171.5(11) . . . . ?
C25 P5 S3 Ag3 -74.0(18) . . . . ?
Se2 Ag3 S3 P5 144.8(9) . . . . ?
S3S Ag3 S3 P5 -30(2) . . . . ?
Se3 Ag3 S3 P5 -26(2) . . . . ?
N3 P6 Se3 Ag1 147.8(4) . . . . ?
C31 P6 Se3 Ag1 -95.6(4) . . . . ?
C34 P6 Se3 Ag1 19.0(6) . . . . ?
S3S P6 Se3 Ag1 26(13) . . . . ?
N3 P6 Se3 Ag3 42.6(4) . . . . ?
C31 P6 Se3 Ag3 159.2(3) . . . . ?
C34 P6 Se3 Ag3 -86.2(4) . . . . ?
S3S P6 Se3 Ag3 -79(13) . . . . ?
S3S Ag1 Se3 P6 -21(11) . . . . ?
S1 Ag1 Se3 P6 9.5(6) . . . . ?
Se1 Ag1 Se3 P6 -175.8(3) . . . . ?
S3S Ag1 Se3 Ag3 80(11) . . . . ?
S1 Ag1 Se3 Ag3 110.9(3) . . . . ?
Se1 Ag1 Se3 Ag3 -74.5(3) . . . . ?
S3 Ag3 Se3 P6 -13.2(14) . . . . ?
Se2 Ag3 Se3 P6 174.4(2) . . . . ?
Se3S Ag3 Se3 P6 -12.9(6) . . . . ?
S3S Ag3 Se3 P6 46(9) . . . . ?
S3 Ag3 Se3 Ag1 -121.1(14) . . . . ?
Se2 Ag3 Se3 Ag1 66.5(3) . . . . ?
Se3S Ag3 Se3 Ag1 -120.8(5) . . . . ?
S3S Ag3 Se3 Ag1 -61(9) . . . . ?
N3 P5 Se3S Ag3 51.4(7) . . . . ?
C28 P5 Se3S Ag3 170.8(4) . . . . ?
C25 P5 Se3S Ag3 -76.4(5) . . . . ?
S3 Ag3 Se3S P5 -19(29) . . . . ?
Se2 Ag3 Se3S P5 147.0(2) . . . . ?
S3S Ag3 Se3S P5 -29.1(9) . . . . ?
Se3 Ag3 Se3S P5 -24.4(8) . . . . ?
N3 P6 S3S Ag1 148.4(8) . . . . ?
C31 P6 S3S Ag1 -91.9(11) . . . . ?
C34 P6 S3S Ag1 21.8(13) . . . . ?
Se3 P6 S3S Ag1 -152(14) . . . . ?
N3 P6 S3S Ag3 36.1(10) . . . . ?
C31 P6 S3S Ag3 155.8(6) . . . . ?
C34 P6 S3S Ag3 -90.5(7) . . . . ?
Se3 P6 S3S Ag3 96(13) . . . . ?
S1 Ag1 S3S P6 4.8(16) . . . . ?
Se3 Ag1 S3S P6 156(12) . . . . ?
Se1 Ag1 S3S P6 -177.9(9) . . . . ?
S1 Ag1 S3S Ag3 114.7(6) . . . . ?
Se3 Ag1 S3S Ag3 -94(11) . . . . ?
Se1 Ag1 S3S Ag3 -68.1(8) . . . . ?
S3 Ag3 S3S P6 -6.2(16) . . . . ?
Se2 Ag3 S3S P6 177.9(5) . . . . ?
Se3S Ag3 S3S P6 -5.6(11) . . . . ?
Se3 Ag3 S3S P6 -128(10) . . . . ?
S3 Ag3 S3S Ag1 -125.1(14) . . . . ?
Se2 Ag3 S3S Ag1 59.0(8) . . . . ?
Se3S Ag3 S3S Ag1 -124.5(7) . . . . ?
Se3 Ag3 S3S Ag1 113(10) . . . . ?
